data_9004780
loop_
_publ_author_name
'Peterson, R. C.'

_publ_section_title
;
 The relatinship between Cu content and distortion in the atomic structure
 of melanterite from the Richmond mine, Iron Mountain, California
 Sample: mati-19
;
_journal_name_full 'The Canadian Mineralogist'
_journal_page_first 937
_journal_page_last 949
_journal_paper_doi 10.2113/gscanmin.41.4.937
_journal_volume 41
_journal_year 2003
_chemical_compound_source 'Richmond mine, Iron Mountain, California'
_chemical_formula_sum 'Cu0.45 Fe1.117 H28 O22 S2 Zn0.433'
_chemical_name_mineral Melanterite
_space_group_IT_number 14
_symmetry_space_group_name_Hall '-P 2ybc'
_symmetry_space_group_name_H-M 'P 1 21/c 1'
_cell_angle_alpha 90
_cell_angle_beta 105.65
_cell_angle_gamma 90
_cell_formula_units_Z 2
_cell_length_a 14.080
_cell_length_b 6.498
_cell_length_c 10.955
_cell_volume 965.136
_database_code_amcsd 0005873
_exptl_crystal_density_diffrn 1.939
_cod_original_formula_sum 'Fe1.117 Cu.45 Zn.433 S2 O22 H28'
_cod_database_code 9004780

loop_
_space_group_symop_operation_xyz
x,y,z
x,1/2-y,1/2+z
-x,1/2+y,1/2-z
-x,-y,-z

loop_
_atom_site_label
_atom_site_fract_x
_atom_site_fract_y
_atom_site_fract_z
_atom_site_occupancy
_atom_site_U_iso_or_equiv
_atom_site_type_symbol
_atom_site_attached_hydrogens
Fe1 0.00000 0.00000 0.00000 1.00000 ? Fe 0
Fe2 0.50000 0.00000 0.50000 0.11700 ? Fe 0
Cu2 0.50000 0.00000 0.50000 0.45000 ? Cu 0
Zn2 0.50000 0.00000 0.50000 0.43300 ? Zn 0
S 0.77250 -0.03070 0.32440 1.00000 0.02861 S 0
O1 0.79710 -0.03140 0.46503 1.00000 0.03641 O 0
O2 0.86100 0.03900 0.28750 1.00000 0.04115 O 0
O3 0.68980 0.11150 0.27410 1.00000 0.04241 O 0
O4 0.74580 -0.23950 0.27570 1.00000 0.03928 O 0
Wat5 -0.11320 -0.11360 0.06960 1.00000 0.06032 O 2
Wat6 0.10090 -0.04350 0.18270 1.00000 0.04348 O 2
Wat7 -0.02920 0.29450 0.06920 1.00000 0.03938 O 2
Wat8 0.51980 -0.04440 0.32160 1.00000 0.04164 O 2
Wat9 0.43050 0.27670 0.44090 1.00000 0.04247 O 2
Wat10 0.35190 -0.14830 0.44080 1.00000 0.04362 O 2
Wat11 0.36520 0.00640 0.11480 1.00000 0.04324 O 2

loop_
_cod_changelog_entry_id
_cod_changelog_entry_author
_cod_changelog_entry_date
_cod_changelog_entry_text
1
;cod-tools version 3.8.0
Id: cif_guess_AMCSD_atom_types 9574 2023-05-10 09:00:05Z saulius
;
2023-05-10T18:49:34+03:00
;Derived atom types and hydrogen counts
from atom names that follow the AMCSD naming convention
(Wat == water, O-H == hydroxyl).
;

loop_
_cod_related_entry_id
_cod_related_entry_database
_cod_related_entry_code
1 AMCSD 0005873
